data_4106757
loop_
_publ_author_name
'Skye Fortier'
'Nikolas Kaltsoyannis'
'Guang Wu'
'Trevor W. Hayton'

_publ_contact_author_email hayton@chem.ucsb.edu
_publ_contact_author_name 'Trevor W. Hayton'
_publ_section_title
;
 Probing the Reactivity and Electronic Structure of a Uranium(V) Terminal
 Oxo Complex
;
_journal_name_full 'Journal of the American Chemical Society'
_journal_page_first 14224
_journal_page_last 14227
_journal_paper_doi 10.1021/ja206083p
_journal_volume 133
_journal_year 2011
_chemical_formula_sum 'C18 H53 N3 O Si6 U'
_chemical_formula_weight 734.20
_chemical_name_systematic
; 
 ? 
;
_space_group_IT_number 14
_symmetry_cell_setting monoclinic
_symmetry_space_group_name_Hall '-P 2ybc'
_symmetry_space_group_name_H-M 'P 1 21/c 1'
_atom_sites_solution_hydrogens geom
_atom_sites_solution_primary direct
_atom_sites_solution_secondary difmap
_audit_creation_method SHELXL-97
_cell_angle_alpha 90.00
_cell_angle_beta 115.9240(10)
_cell_angle_gamma 90.00
_cell_formula_units_Z 4
_cell_length_a 18.0985(3)
_cell_length_b 11.8238(2)
_cell_length_c 16.7024(3)
_cell_measurement_temperature 100(2)
_cell_volume 3214.54(10)
_computing_structure_refinement 'SHELXL-97 (Sheldrick, 2008)'
_computing_structure_solution 'SHELXS-97 (Sheldrick, 2008)'
_diffrn_ambient_temperature 100(2)
_diffrn_measured_fraction_theta_full 1.000
_diffrn_measured_fraction_theta_max 1.000
_diffrn_measurement_device_type 'CCD area detector'
_diffrn_measurement_method 'omega scan'
_diffrn_radiation_monochromator graphite
_diffrn_radiation_source 'fine-focus sealed tube'
_diffrn_radiation_type MoK\a
_diffrn_radiation_wavelength 0.71073
_diffrn_reflns_av_R_equivalents 0.0355
_diffrn_reflns_av_sigmaI/netI 0.0348
_diffrn_reflns_limit_h_max 24
_diffrn_reflns_limit_h_min -24
_diffrn_reflns_limit_k_max 16
_diffrn_reflns_limit_k_min -15
_diffrn_reflns_limit_l_max 18
_diffrn_reflns_limit_l_min -22
_diffrn_reflns_number 34289
_diffrn_reflns_theta_full 29.12
_diffrn_reflns_theta_max 29.12
_diffrn_reflns_theta_min 2.13
_exptl_absorpt_coefficient_mu 5.287
_exptl_absorpt_correction_T_max 0.6199
_exptl_absorpt_correction_T_min 0.4178
_exptl_absorpt_correction_type multi-scan
_exptl_absorpt_process_details SADABS
_exptl_crystal_colour red
_exptl_crystal_density_diffrn 1.517
_exptl_crystal_description irregular
_exptl_crystal_F_000 1464
_exptl_crystal_size_max 0.20
_exptl_crystal_size_mid 0.20
_exptl_crystal_size_min 0.10
_refine_diff_density_max 1.155
_refine_diff_density_min -0.945
_refine_diff_density_rms 0.106
_refine_ls_extinction_method none
_refine_ls_goodness_of_fit_ref 1.000
_refine_ls_hydrogen_treatment constr
_refine_ls_matrix_type full
_refine_ls_number_parameters 279
_refine_ls_number_reflns 8647
_refine_ls_number_restraints 0
_refine_ls_restrained_S_all 1.000
_refine_ls_R_factor_all 0.0358
_refine_ls_R_factor_gt 0.0227
_refine_ls_shift/su_max 0.001
_refine_ls_shift/su_mean 0.000
_refine_ls_structure_factor_coef Fsqd
_refine_ls_weighting_details 'calc w=1/[\s^2^(Fo^2^)+(0.0152P)^2^+2.2263P] where P=(Fo^2^+2Fc^2^)/3'
_refine_ls_weighting_scheme calc
_refine_ls_wR_factor_gt 0.0404
_refine_ls_wR_factor_ref 0.0431
_reflns_number_gt 7076
_reflns_number_total 8647
_reflns_threshold_expression >2sigma(I)
_cod_data_source_file ja206083p_si_001_2.cif
_cod_data_source_block Complex_2
_cod_database_code 4106757

loop_
_symmetry_equiv_pos_as_xyz
'x, y, z'
'-x, y+1/2, -z+1/2'
'-x, -y, -z'
'x, -y-1/2, z-1/2'

loop_
_atom_site_label
_atom_site_type_symbol
_atom_site_fract_x
_atom_site_fract_y
_atom_site_fract_z
_atom_site_U_iso_or_equiv
_atom_site_adp_type
_atom_site_occupancy
_atom_site_symmetry_multiplicity
_atom_site_calc_flag
_atom_site_refinement_flags
U1 U 0.274070(6) 0.354857(7) 0.247152(6) 0.01177(3) Uani 1 1 d .
N1 N 0.22386(13) 0.52872(17) 0.21290(13) 0.0140(4) Uani 1 1 d .
Si1 Si 0.21873(5) 0.53370(6) 0.10594(4) 0.01419(14) Uani 1 1 d .
C1 C 0.28336(16) 0.4048(2) 0.11761(15) 0.0149(5) Uani 1 1 d .
H1A H 0.3400 0.4225 0.1269 0.018 Uiso 1 1 calc R
H1B H 0.2573 0.3496 0.0687 0.018 Uiso 1 1 calc R
N2 N 0.40522(13) 0.30388(17) 0.32800(13) 0.0132(4) Uani 1 1 d .
Si2 Si 0.48538(4) 0.39221(6) 0.33739(4) 0.01251(14) Uani 1 1 d .
Si3 Si 0.42378(5) 0.18689(6) 0.39819(4) 0.01409(14) Uani 1 1 d .
Si4 Si 0.19967(4) 0.64039(6) 0.26549(4) 0.01588(14) Uani 1 1 d .
N3 N 0.17843(13) 0.22998(17) 0.16901(13) 0.0141(4) Uani 1 1 d .
Si5 Si 0.19738(5) 0.13467(6) 0.10021(4) 0.01605(14) Uani 1 1 d .
Si6 Si 0.08658(5) 0.21894(6) 0.17997(5) 0.01637(15) Uani 1 1 d .
O1 O 0.25353(11) 0.34508(15) 0.34306(11) 0.0180(4) Uani 1 1 d .
C16 C 0.53152(17) 0.3464(2) 0.26247(17) 0.0197(5) Uani 1 1 d .
H16A H 0.5552 0.2707 0.2798 0.030 Uiso 1 1 calc R
H16B H 0.5747 0.3997 0.2673 0.030 Uiso 1 1 calc R
H16C H 0.4889 0.3447 0.2009 0.030 Uiso 1 1 calc R
C7 C 0.05712(17) 0.3576(2) 0.21091(17) 0.0215(5) Uani 1 1 d .
H7A H 0.0965 0.3777 0.2716 0.032 Uiso 1 1 calc R
H7B H 0.0020 0.3518 0.2079 0.032 Uiso 1 1 calc R
H7C H 0.0574 0.4160 0.1695 0.032 Uiso 1 1 calc R
C2 C 0.26193(19) 0.6647(2) 0.08071(18) 0.0230(6) Uani 1 1 d .
H2A H 0.2273 0.7294 0.0785 0.034 Uiso 1 1 calc R
H2B H 0.2634 0.6563 0.0230 0.034 Uiso 1 1 calc R
H2C H 0.3178 0.6770 0.1273 0.034 Uiso 1 1 calc R
C18 C 0.44476(17) 0.5394(2) 0.30721(17) 0.0192(6) Uani 1 1 d .
H18A H 0.4064 0.5424 0.2439 0.029 Uiso 1 1 calc R
H18B H 0.4905 0.5916 0.3191 0.029 Uiso 1 1 calc R
H18C H 0.4161 0.5614 0.3428 0.029 Uiso 1 1 calc R
C12 C 0.31033(18) 0.1295(2) 0.12922(18) 0.0224(6) Uani 1 1 d .
H12A H 0.3406 0.1782 0.1808 0.034 Uiso 1 1 calc R
H12B H 0.3190 0.1561 0.0784 0.034 Uiso 1 1 calc R
H12C H 0.3301 0.0515 0.1436 0.034 Uiso 1 1 calc R
C3 C 0.11285(17) 0.5105(2) 0.01655(17) 0.0224(6) Uani 1 1 d .
H3A H 0.0918 0.4380 0.0263 0.034 Uiso 1 1 calc R
H3B H 0.1141 0.5096 -0.0415 0.034 Uiso 1 1 calc R
H3C H 0.0769 0.5717 0.0179 0.034 Uiso 1 1 calc R
C17 C 0.56926(17) 0.4019(2) 0.45331(16) 0.0197(6) Uani 1 1 d .
H17A H 0.5458 0.4231 0.4941 0.030 Uiso 1 1 calc R
H17B H 0.6092 0.4593 0.4555 0.030 Uiso 1 1 calc R
H17C H 0.5967 0.3285 0.4710 0.030 Uiso 1 1 calc R
C4 C 0.28200(18) 0.7510(2) 0.30258(18) 0.0230(6) Uani 1 1 d .
H4A H 0.3326 0.7200 0.3495 0.035 Uiso 1 1 calc R
H4B H 0.2643 0.8166 0.3257 0.035 Uiso 1 1 calc R
H4C H 0.2921 0.7744 0.2519 0.035 Uiso 1 1 calc R
C10 C 0.17042(19) -0.0141(2) 0.11464(19) 0.0249(6) Uani 1 1 d .
H10A H 0.2031 -0.0377 0.1765 0.037 Uiso 1 1 calc R
H10B H 0.1821 -0.0640 0.0748 0.037 Uiso 1 1 calc R
H10C H 0.1119 -0.0184 0.1003 0.037 Uiso 1 1 calc R
C11 C 0.13983(19) 0.1733(2) -0.02037(17) 0.0253(7) Uani 1 1 d .
H11A H 0.0840 0.1426 -0.0440 0.038 Uiso 1 1 calc R
H11B H 0.1681 0.1416 -0.0536 0.038 Uiso 1 1 calc R
H11C H 0.1373 0.2558 -0.0265 0.038 Uiso 1 1 calc R
C15 C 0.51372(19) 0.1029(2) 0.40449(19) 0.0259(6) Uani 1 1 d .
H15A H 0.5045 0.0802 0.3444 0.039 Uiso 1 1 calc R
H15B H 0.5203 0.0353 0.4410 0.039 Uiso 1 1 calc R
H15C H 0.5636 0.1492 0.4314 0.039 Uiso 1 1 calc R
C14 C 0.4407(2) 0.2313(2) 0.51201(17) 0.0255(7) Uani 1 1 d .
H14A H 0.4981 0.2542 0.5463 0.038 Uiso 1 1 calc R
H14B H 0.4283 0.1680 0.5420 0.038 Uiso 1 1 calc R
H14C H 0.4046 0.2952 0.5076 0.038 Uiso 1 1 calc R
C6 C 0.1897(2) 0.5937(2) 0.36674(18) 0.0250(6) Uani 1 1 d .
H6A H 0.1404 0.5468 0.3492 0.038 Uiso 1 1 calc R
H6B H 0.1852 0.6601 0.3995 0.038 Uiso 1 1 calc R
H6C H 0.2382 0.5495 0.4049 0.038 Uiso 1 1 calc R
C8 C 0.09661(19) 0.1135(3) 0.26712(19) 0.0271(7) Uani 1 1 d .
H8A H 0.1145 0.0408 0.2534 0.041 Uiso 1 1 calc R
H8B H 0.0434 0.1040 0.2685 0.041 Uiso 1 1 calc R
H8C H 0.1372 0.1402 0.3253 0.041 Uiso 1 1 calc R
C5 C 0.10112(18) 0.7070(2) 0.18610(19) 0.0252(6) Uani 1 1 d .
H5A H 0.1082 0.7402 0.1362 0.038 Uiso 1 1 calc R
H5B H 0.0856 0.7662 0.2168 0.038 Uiso 1 1 calc R
H5C H 0.0579 0.6493 0.1637 0.038 Uiso 1 1 calc R
C9 C -0.00115(19) 0.1770(3) 0.07225(19) 0.0284(7) Uani 1 1 d .
H9A H -0.0058 0.2308 0.0257 0.043 Uiso 1 1 calc R
H9B H -0.0522 0.1772 0.0792 0.043 Uiso 1 1 calc R
H9C H 0.0087 0.1010 0.0556 0.043 Uiso 1 1 calc R
C13 C 0.33481(19) 0.0872(2) 0.3558(2) 0.0302(7) Uani 1 1 d .
H13A H 0.2844 0.1287 0.3449 0.045 Uiso 1 1 calc R
H13B H 0.3439 0.0279 0.4001 0.045 Uiso 1 1 calc R
H13C H 0.3294 0.0528 0.3001 0.045 Uiso 1 1 calc R

loop_
_atom_site_aniso_label
_atom_site_aniso_U_11
_atom_site_aniso_U_22
_atom_site_aniso_U_33
_atom_site_aniso_U_23
_atom_site_aniso_U_13
_atom_site_aniso_U_12
U1 0.01112(5) 0.01163(4) 0.01192(4) 0.00135(4) 0.00444(3) 0.00057(4)
N1 0.0127(11) 0.0133(10) 0.0151(10) 0.0010(8) 0.0053(8) -0.0003(8)
Si1 0.0138(4) 0.0145(3) 0.0142(3) 0.0029(3) 0.0060(3) 0.0018(3)
C1 0.0133(13) 0.0165(12) 0.0147(11) 0.0006(9) 0.0059(10) -0.0004(10)
N2 0.0132(11) 0.0123(10) 0.0138(9) 0.0016(8) 0.0058(8) 0.0000(8)
Si2 0.0118(4) 0.0136(3) 0.0115(3) 0.0006(2) 0.0045(3) 0.0002(3)
Si3 0.0148(4) 0.0138(3) 0.0124(3) 0.0027(2) 0.0048(3) 0.0008(3)
Si4 0.0177(4) 0.0133(3) 0.0182(3) -0.0009(3) 0.0093(3) 0.0012(3)
N3 0.0163(12) 0.0122(10) 0.0135(9) -0.0001(8) 0.0062(8) 0.0003(9)
Si5 0.0199(4) 0.0136(3) 0.0145(3) -0.0010(3) 0.0074(3) 0.0012(3)
Si6 0.0143(4) 0.0179(3) 0.0170(3) -0.0004(3) 0.0069(3) -0.0025(3)
O1 0.0192(10) 0.0192(9) 0.0162(8) 0.0022(7) 0.0081(7) 0.0016(8)
C16 0.0193(14) 0.0213(13) 0.0214(12) 0.0002(11) 0.0116(11) -0.0001(12)
C7 0.0179(14) 0.0254(14) 0.0245(13) -0.0002(12) 0.0125(11) 0.0008(13)
C2 0.0277(16) 0.0193(14) 0.0236(13) 0.0072(10) 0.0129(12) 0.0011(12)
C18 0.0213(15) 0.0168(13) 0.0177(12) -0.0010(10) 0.0070(11) -0.0010(11)
C12 0.0252(16) 0.0185(14) 0.0270(13) -0.0004(11) 0.0147(12) 0.0044(12)
C3 0.0164(15) 0.0282(15) 0.0181(13) 0.0018(11) 0.0035(11) 0.0034(12)
C17 0.0176(14) 0.0220(13) 0.0155(12) -0.0006(10) 0.0036(10) -0.0037(11)
C4 0.0259(16) 0.0153(13) 0.0274(14) -0.0043(11) 0.0111(12) -0.0013(11)
C10 0.0280(17) 0.0150(13) 0.0259(14) -0.0038(11) 0.0066(12) -0.0013(12)
C11 0.0326(18) 0.0257(15) 0.0173(12) -0.0029(10) 0.0106(12) 0.0028(12)
C15 0.0315(18) 0.0207(13) 0.0296(15) 0.0070(11) 0.0170(13) 0.0074(13)
C14 0.0388(19) 0.0224(14) 0.0195(13) 0.0025(11) 0.0167(13) 0.0020(13)
C6 0.0371(19) 0.0193(14) 0.0238(14) -0.0037(11) 0.0180(13) -0.0010(13)
C8 0.0264(17) 0.0286(15) 0.0336(16) 0.0065(12) 0.0198(13) -0.0016(13)
C5 0.0225(16) 0.0234(15) 0.0298(15) -0.0008(12) 0.0117(12) 0.0059(12)
C9 0.0184(16) 0.0307(16) 0.0317(15) -0.0053(12) 0.0070(13) -0.0039(12)
C13 0.0234(17) 0.0219(15) 0.0342(16) 0.0106(12) 0.0022(13) -0.0047(13)

loop_
_atom_type_symbol
_atom_type_description
_atom_type_scat_dispersion_real
_atom_type_scat_dispersion_imag
_atom_type_scat_source
C C 0.0033 0.0016 'International Tables Vol C Tables 4.2.6.8 and 6.1.1.4'
H H 0.0000 0.0000 'International Tables Vol C Tables 4.2.6.8 and 6.1.1.4'
N N 0.0061 0.0033 'International Tables Vol C Tables 4.2.6.8 and 6.1.1.4'
O O 0.0106 0.0060 'International Tables Vol C Tables 4.2.6.8 and 6.1.1.4'
Si Si 0.0817 0.0704 'International Tables Vol C Tables 4.2.6.8 and 6.1.1.4'
U U -9.6767 9.6646 'International Tables Vol C Tables 4.2.6.8 and 6.1.1.4'

loop_
_geom_angle_atom_site_label_1
_geom_angle_atom_site_label_2
_geom_angle_atom_site_label_3
_geom_angle
O1 U1 N3 93.97(8)
O1 U1 N1 93.92(8)
N3 U1 N1 109.83(7)
O1 U1 N2 91.31(8)
N3 U1 N2 121.67(7)
N1 U1 N2 127.68(8)
O1 U1 C1 167.02(8)
N3 U1 C1 88.67(8)
N1 U1 C1 73.26(8)
N2 U1 C1 98.11(8)
Si4 N1 Si1 125.17(12)
Si4 N1 U1 137.39(11)
Si1 N1 U1 97.32(9)
N1 Si1 C2 114.76(11)
N1 Si1 C3 112.97(12)
C2 Si1 C3 109.09(13)
N1 Si1 C1 96.56(10)
C2 Si1 C1 113.17(13)
C3 Si1 C1 109.83(12)
Si1 C1 U1 90.43(10)
Si2 N2 Si3 120.45(12)
Si2 N2 U1 121.02(10)
Si3 N2 U1 117.36(11)
N2 Si2 C16 111.49(11)
N2 Si2 C17 113.45(11)
C16 Si2 C17 108.30(13)
N2 Si2 C18 108.70(12)
C16 Si2 C18 109.16(12)
C17 Si2 C18 105.50(12)
N2 Si3 C14 111.00(11)
N2 Si3 C13 111.34(12)
C14 Si3 C13 107.14(15)
N2 Si3 C15 111.42(12)
C14 Si3 C15 109.96(14)
C13 Si3 C15 105.76(15)
N1 Si4 C6 112.22(11)
N1 Si4 C5 109.47(12)
C6 Si4 C5 109.15(14)
N1 Si4 C4 110.89(12)
C6 Si4 C4 106.63(13)
C5 Si4 C4 108.37(13)
Si5 N3 Si6 119.20(12)
Si5 N3 U1 119.34(12)
Si6 N3 U1 121.34(10)
N3 Si5 C10 112.63(12)
N3 Si5 C11 111.89(11)
C10 Si5 C11 108.29(13)
N3 Si5 C12 110.77(11)
C10 Si5 C12 104.55(13)
C11 Si5 C12 108.36(13)
N3 Si6 C8 110.97(12)
N3 Si6 C7 111.23(11)
C8 Si6 C7 108.26(13)
N3 Si6 C9 111.32(12)
C8 Si6 C9 108.98(14)
C7 Si6 C9 105.90(13)

loop_
_geom_bond_atom_site_label_1
_geom_bond_atom_site_label_2
_geom_bond_distance
U1 O1 1.7995(17)
U1 N3 2.215(2)
U1 N1 2.219(2)
U1 N2 2.240(2)
U1 C1 2.319(2)
N1 Si4 1.744(2)
N1 Si1 1.749(2)
Si1 C2 1.864(3)
Si1 C3 1.864(3)
Si1 C1 1.879(3)
N2 Si2 1.738(2)
N2 Si3 1.748(2)
Si2 C16 1.863(3)
Si2 C17 1.870(3)
Si2 C18 1.871(3)
Si3 C14 1.864(3)
Si3 C13 1.867(3)
Si3 C15 1.870(3)
Si4 C6 1.862(3)
Si4 C5 1.868(3)
Si4 C4 1.873(3)
N3 Si5 1.747(2)
N3 Si6 1.755(2)
Si5 C10 1.869(3)
Si5 C11 1.875(3)
Si5 C12 1.884(3)
Si6 C8 1.864(3)
Si6 C7 1.865(3)
Si6 C9 1.873(3)
